data_2220702
loop_
_publ_author_name
'Sato, Kazuyuki'
'Shima, Hideki'
'Mizuguchi, Jin'

_publ_section_title
;
 2-(4-Hydroxyphenylsulfonyl)phenol
;
_journal_coeditor_code BH2215
_journal_issue 2
_journal_name_full 'Acta Crystallographica Section E'
_journal_page_first o391
_journal_paper_doi 10.1107/S160053680900258X
_journal_volume 65
_journal_year 2009
_chemical_formula_iupac 'C12 H10 O4 S'
_chemical_formula_moiety 'C12 H10 O4 S'
_chemical_formula_sum 'C12 H10 O4 S'
_chemical_formula_weight 250.27
_chemical_name_systematic
;
2-(4-Hydroxyphenylsulfonyl)phenol
;
_space_group_IT_number 14
_symmetry_cell_setting monoclinic
_symmetry_space_group_name_Hall '-P 2ybc'
_symmetry_space_group_name_H-M 'P 1 21/c 1'
_cell_angle_alpha 90.0000
_cell_angle_beta 93.8147(10)
_cell_angle_gamma 90.0000
_cell_formula_units_Z 4
_cell_length_a 10.9525(2)
_cell_length_b 14.4404(3)
_cell_length_c 7.03610(10)
_cell_measurement_reflns_used 9882
_cell_measurement_temperature 93.1
_cell_measurement_theta_max 68.2
_cell_measurement_theta_min 3.1
_cell_volume 1110.35(3)
_computing_cell_refinement 'PROCESS-AUTO (Rigaku, 1998)'
_computing_data_collection 'PROCESS-AUTO (Rigaku, 1998)'
_computing_data_reduction 'CrystalStructure (Rigaku/MSC, 2006)'
_computing_molecular_graphics 'ORTEPIII (Burnett & Johnson, 1996)'
_computing_publication_material 'CrystalStructure (Rigaku/MSC, 2006)'
_computing_structure_refinement 'SHELXL97 (Sheldrick, 2008)'
_computing_structure_solution 'SIR2004 (Burla <i>et al.</i>,  2005)'
_diffrn_ambient_temperature 93.1
_diffrn_detector_area_resol_mean 10.00
_diffrn_measured_fraction_theta_full 0.982
_diffrn_measured_fraction_theta_max 0.982
_diffrn_measurement_device_type 'Rigaku R-AXIS RAPID'
_diffrn_measurement_method \w
_diffrn_radiation_type Cu-K\a
_diffrn_radiation_wavelength 1.54187
_diffrn_reflns_av_R_equivalents 0.154
_diffrn_reflns_limit_h_max 12
_diffrn_reflns_limit_h_min -12
_diffrn_reflns_limit_k_max 17
_diffrn_reflns_limit_k_min -17
_diffrn_reflns_limit_l_max 8
_diffrn_reflns_limit_l_min -8
_diffrn_reflns_number 9436
_diffrn_reflns_theta_full 68.21
_diffrn_reflns_theta_max 68.21
_exptl_absorpt_coefficient_mu 2.619
_exptl_absorpt_correction_T_max 0.468
_exptl_absorpt_correction_T_min 0.408
_exptl_absorpt_correction_type multi-scan
_exptl_absorpt_process_details '(ABSCOR; Higashi, 1995)'
_exptl_crystal_colour colorless
_exptl_crystal_density_diffrn 1.497
_exptl_crystal_density_method 'not measured'
_exptl_crystal_description block
_exptl_crystal_F_000 520.00
_exptl_crystal_size_max 0.39
_exptl_crystal_size_mid 0.35
_exptl_crystal_size_min 0.29
_refine_diff_density_max 0.55
_refine_diff_density_min -0.66
_refine_ls_extinction_coef 0.0078(10)
_refine_ls_extinction_method 'SHELXL97 (Sheldrick, 2008)'
_refine_ls_goodness_of_fit_ref 1.099
_refine_ls_hydrogen_treatment mixed
_refine_ls_number_constraints 0
_refine_ls_number_parameters 163
_refine_ls_number_reflns 1998
_refine_ls_number_restraints 0
_refine_ls_R_factor_gt 0.0581
_refine_ls_shift/su_max 0.0000
_refine_ls_structure_factor_coef Fsqd
_refine_ls_weighting_details 'w = 1/[\s^2^(Fo^2^)+(0.078P)^2^+1.2611P] where P=(Fo^2^+2Fc^2^)/3'
_refine_ls_weighting_scheme calc
_refine_ls_wR_factor_ref 0.1615
_reflns_number_gt 1830
_reflns_number_total 1998
_reflns_threshold_expression F^2^>2\s(F^2^)
_cod_data_source_file bh2215.cif
_cod_data_source_block I
_cod_original_sg_symbol_H-M 'P 21/c'
_cod_database_code 2220702
_cod_database_fobs_code 2220702

loop_
_symmetry_equiv_pos_site_id
_symmetry_equiv_pos_as_xyz
1 +X,+Y,+Z
2 -X,1/2+Y,1/2-Z
3 -X,-Y,-Z
4 +X,1/2-Y,1/2+Z

loop_
_atom_site_type_symbol
_atom_site_label
_atom_site_fract_x
_atom_site_fract_y
_atom_site_fract_z
_atom_site_U_iso_or_equiv
_atom_site_adp_type
_atom_site_calc_flag
_atom_site_refinement_flags
_atom_site_occupancy
_atom_site_disorder_assembly
_atom_site_disorder_group
S S1 0.27104(6) 0.93583(5) 0.66743(9) 0.0192(2) Uani d . 1.00 . .
O O1 0.30244(18) 1.03113(13) 0.7107(3) 0.0240(5) Uani d . 1.00 . .
O O2 0.23614(19) 0.91341(15) 0.4710(2) 0.0272(5) Uani d . 1.00 . .
O O3 0.25813(18) 0.94202(14) 1.0879(2) 0.0217(4) Uani d . 1.00 . .
O O4 0.70235(18) 0.71229(14) 0.9019(3) 0.0253(5) Uani d . 1.00 . .
C C1 0.1463(2) 0.90270(18) 0.7994(3) 0.0184(5) Uani d . 1.00 . .
C C2 0.1531(2) 0.91128(18) 0.9972(4) 0.0201(6) Uani d . 1.00 . .
C C3 0.0508(2) 0.8876(2) 1.0952(4) 0.0222(6) Uani d . 1.00 . .
C C4 -0.0549(2) 0.8560(2) 0.9967(4) 0.0243(6) Uani d . 1.00 . .
C C5 -0.0613(2) 0.8473(2) 0.7997(4) 0.0265(6) Uani d . 1.00 . .
C C6 0.0399(2) 0.8704(2) 0.7008(4) 0.0243(6) Uani d . 1.00 . .
C C7 0.3959(2) 0.86727(19) 0.7456(3) 0.0192(5) Uani d . 1.00 . .
C C8 0.5037(2) 0.90989(19) 0.8143(4) 0.0209(6) Uani d . 1.00 . .
C C9 0.6055(2) 0.85644(19) 0.8666(4) 0.0218(6) Uani d . 1.00 . .
C C10 0.5990(2) 0.76019(19) 0.8485(3) 0.0199(6) Uani d . 1.00 . .
C C11 0.4904(2) 0.71764(18) 0.7819(3) 0.0204(6) Uani d . 1.00 . .
C C12 0.3887(2) 0.77072(19) 0.7286(3) 0.0213(6) Uani d . 1.00 . .
H H3O 0.257(3) 0.940(2) 1.212(5) 0.023(8) Uiso d . 1.00 . .
H H4O 0.695(4) 0.653(3) 0.862(6) 0.058(12) Uiso d . 1.00 . .
H H3 0.0535 0.8933 1.2300 0.025 Uiso c R 1.00 . .
H H4 -0.1237 0.8395 1.0653 0.027 Uiso c R 1.00 . .
H H5 -0.1341 0.8255 0.7318 0.028 Uiso c R 1.00 . .
H H6 0.0369 0.8644 0.5664 0.027 Uiso c R 1.00 . .
H H8 0.5071 0.9755 0.8264 0.022 Uiso c R 1.00 . .
H H9 0.6792 0.8851 0.9143 0.025 Uiso c R 1.00 . .
H H11 0.4865 0.6518 0.7720 0.023 Uiso c R 1.00 . .
H H12 0.3143 0.7422 0.6813 0.024 Uiso c R 1.00 . .

loop_
_atom_site_aniso_label
_atom_site_aniso_U_11
_atom_site_aniso_U_22
_atom_site_aniso_U_33
_atom_site_aniso_U_12
_atom_site_aniso_U_13
_atom_site_aniso_U_23
S1 0.0162(4) 0.0227(4) 0.0174(4) -0.0020(2) -0.0079(2) 0.0010(2)
O1 0.0209(10) 0.0219(10) 0.0280(10) -0.0042(7) -0.0088(8) 0.0019(8)
O2 0.0222(11) 0.0383(11) 0.0199(10) -0.0033(8) -0.0087(8) 0.0052(9)
O3 0.0172(10) 0.0281(10) 0.0185(10) -0.0040(7) -0.0089(8) 0.0000(8)
O4 0.0167(10) 0.0220(10) 0.0359(11) 0.0023(7) -0.0089(8) -0.0010(9)
C1 0.0140(12) 0.0198(12) 0.0206(13) -0.0011(9) -0.0050(10) 0.0013(11)
C2 0.0167(13) 0.0180(12) 0.0240(14) 0.0030(10) -0.0100(10) 0.0040(11)
C3 0.0193(13) 0.0265(13) 0.0197(13) 0.0024(10) -0.0071(10) 0.0018(11)
C4 0.0169(13) 0.0278(14) 0.0273(15) -0.0001(10) -0.0056(10) 0.0028(12)
C5 0.0186(14) 0.0295(15) 0.0295(15) -0.0054(11) -0.0123(11) -0.0008(12)
C6 0.0211(14) 0.0299(14) 0.0204(13) -0.0023(11) -0.0091(10) -0.0026(12)
C7 0.0172(13) 0.0230(13) 0.0160(12) -0.0017(10) -0.0081(10) 0.0002(11)
C8 0.0190(14) 0.0189(12) 0.0240(14) -0.0028(10) -0.0039(10) -0.0024(11)
C9 0.0188(14) 0.0204(13) 0.0251(14) -0.0042(10) -0.0064(10) -0.0032(11)
C10 0.0191(13) 0.0213(13) 0.0186(12) -0.0001(10) -0.0049(10) -0.0026(11)
C11 0.0216(14) 0.0181(12) 0.0206(13) -0.0031(10) -0.0050(10) -0.0032(10)
C12 0.0206(13) 0.0222(13) 0.0201(13) -0.0057(10) -0.0063(10) -0.0024(11)

loop_
_atom_type_symbol
_atom_type_description
_atom_type_scat_dispersion_real
_atom_type_scat_dispersion_imag
_atom_type_scat_source
C C 0.018 0.009
;
International Tables for Crystallography
(1992, Vol. C, Tables 4.2.6.8 and 6.1.1.4)
;
H H 0.000 0.000
;
International Tables for Crystallography
(1992, Vol. C, Table 6.1.1.4)
;
O O 0.049 0.032
;
International Tables for Crystallography
(1992, Vol. C, Tables 4.2.6.8 and 6.1.1.4)
;
S S 0.333 0.557
;
International Tables for Crystallography
(1992, Vol. C, Tables 4.2.6.8 and 6.1.1.4)
;

loop_
_geom_angle_atom_site_label_1
_geom_angle_atom_site_label_2
_geom_angle_atom_site_label_3
_geom_angle_site_symmetry_1
_geom_angle_site_symmetry_2
_geom_angle_site_symmetry_3
_geom_angle
_geom_angle_publ_flag
O1 S1 O2 . . . 117.29(12) ?
O1 S1 C1 . . . 109.16(12) ?
O1 S1 C7 . . . 107.63(12) ?
O2 S1 C1 . . . 106.08(12) ?
O2 S1 C7 . . . 108.99(12) ?
C1 S1 C7 . . . 107.30(12) ?
C2 O3 H3O . . . 113(2) ?
C10 O4 H4O . . . 110(2) ?
S1 C1 C2 . . . 120.6(2) ?
S1 C1 C6 . . . 118.6(2) ?
C2 C1 C6 . . . 120.9(2) ?
O3 C2 C1 . . . 119.1(2) ?
O3 C2 C3 . . . 122.2(2) ?
C1 C2 C3 . . . 118.7(2) ?
C2 C3 C4 . . . 120.3(2) ?
C2 C3 H3 . . . 119.9 ?
C4 C3 H3 . . . 119.8 ?
C3 C4 C5 . . . 120.9(2) ?
C3 C4 H4 . . . 119.4 ?
C5 C4 H4 . . . 119.6 ?
C4 C5 C6 . . . 119.3(2) ?
C4 C5 H5 . . . 120.9 ?
C6 C5 H5 . . . 119.7 ?
C1 C6 C5 . . . 119.9(2) ?
C1 C6 H6 . . . 119.9 ?
C5 C6 H6 . . . 120.2 ?
S1 C7 C8 . . . 119.2(2) ?
S1 C7 C12 . . . 119.9(2) ?
C8 C7 C12 . . . 120.8(2) ?
C7 C8 C9 . . . 119.7(2) ?
C7 C8 H8 . . . 120.0 ?
C9 C8 H8 . . . 120.3 ?
C8 C9 C10 . . . 119.6(2) ?
C8 C9 H9 . . . 120.1 ?
C10 C9 H9 . . . 120.2 ?
O4 C10 C9 . . . 116.4(2) ?
O4 C10 C11 . . . 123.1(2) ?
C9 C10 C11 . . . 120.5(2) ?
C10 C11 C12 . . . 120.1(2) ?
C10 C11 H11 . . . 119.8 ?
C12 C11 H11 . . . 120.1 ?
C7 C12 C11 . . . 119.3(2) ?
C7 C12 H12 . . . 120.1 ?
C11 C12 H12 . . . 120.6 ?

loop_
_geom_bond_atom_site_label_1
_geom_bond_atom_site_label_2
_geom_bond_site_symmetry_1
_geom_bond_site_symmetry_2
_geom_bond_distance
_geom_bond_publ_flag
S1 O1 . . 1.446(2) ?
S1 O2 . . 1.446(2) ?
S1 C1 . . 1.768(2) ?
S1 C7 . . 1.747(2) ?
O3 C2 . . 1.353(3) ?
O3 H3O . . 0.87(3) ?
O4 C10 . . 1.358(3) ?
O4 H4O . . 0.90(4) ?
C1 C2 . . 1.395(3) ?
C1 C6 . . 1.396(3) ?
C2 C3 . . 1.397(4) ?
C3 C4 . . 1.386(3) ?
C3 H3 . . 0.950 ?
C4 C5 . . 1.389(4) ?
C4 H4 . . 0.952 ?
C5 C6 . . 1.388(4) ?
C5 H5 . . 0.955 ?
C6 H6 . . 0.948 ?
C7 C8 . . 1.389(3) ?
C7 C12 . . 1.401(3) ?
C8 C9 . . 1.386(3) ?
C8 H8 . . 0.951 ?
C9 C10 . . 1.397(3) ?
C9 H9 . . 0.948 ?
C10 C11 . . 1.392(3) ?
C11 C12 . . 1.383(3) ?
C11 H11 . . 0.953 ?
C12 H12 . . 0.953 ?

loop_
_geom_contact_atom_site_label_1
_geom_contact_atom_site_label_2
_geom_contact_distance
_geom_contact_site_symmetry_1
_geom_contact_site_symmetry_2
_geom_contact_publ_flag
O1 O4 2.733(2) . 2_656 ?
O1 H4O 1.84(4) . 2_656 ?
O1 H9 2.898 . 3_677 ?
O1 H11 2.891 . 2_656 ?
O2 O3 2.753(2) . 1_554 ?
O2 H3O 1.89(3) . 1_554 ?
O2 H3 2.552 . 1_554 ?
O3 O2 2.753(2) . 1_556 ?
O3 H8 2.862 . 3_677 ?
O3 H9 2.590 . 3_677 ?
O3 H12 2.799 . 4_565 ?
O4 O1 2.733(2) . 2_646 ?
O4 H4 2.835 . 1_655 ?
O4 H5 2.757 . 1_655 ?
O4 H5 2.888 . 4_665 ?
C4 H9 2.962 . 1_455 ?

loop_
_geom_hbond_atom_site_label_D
_geom_hbond_atom_site_label_H
_geom_hbond_atom_site_label_A
_geom_hbond_site_symmetry_D
_geom_hbond_site_symmetry_H
_geom_hbond_site_symmetry_A
_geom_hbond_distance_DH
_geom_hbond_distance_HA
_geom_hbond_distance_DA
_geom_hbond_angle_DHA
_geom_hbond_publ_flag
O3 H3O O2 . . 1_556 0.87(3) 1.90(3) 2.753(2) 168(3) yes
O4 H4O O1 . . 2_646 0.88(4) 1.85(4) 2.733(2) 173(3) yes

loop_
_geom_torsion_atom_site_label_1
_geom_torsion_atom_site_label_2
_geom_torsion_atom_site_label_3
_geom_torsion_atom_site_label_4
_geom_torsion_site_symmetry_1
_geom_torsion_site_symmetry_2
_geom_torsion_site_symmetry_3
_geom_torsion_site_symmetry_4
_geom_torsion
_geom_torsion_publ_flag
O1 S1 C1 C2 . . . . -55.8(2) ?
O1 S1 C1 C6 . . . . 122.4(2) ?
O1 S1 C7 C8 . . . . -6.2(2) ?
O1 S1 C7 C12 . . . . 177.4(2) ?
O2 S1 C1 C2 . . . . 177.0(2) ?
O2 S1 C1 C6 . . . . -4.9(2) ?
O2 S1 C7 C8 . . . . 122.0(2) ?
O2 S1 C7 C12 . . . . -54.5(2) ?
C1 S1 C7 C8 . . . . -123.5(2) ?
C1 S1 C7 C12 . . . . 60.0(2) ?
C7 S1 C1 C2 . . . . 60.6(2) ?
C7 S1 C1 C6 . . . . -121.3(2) ?
S1 C1 C2 O3 . . . . -2.5(3) ?
S1 C1 C2 C3 . . . . 177.6(2) ?
S1 C1 C6 C5 . . . . -177.5(2) ?
C2 C1 C6 C5 . . . . 0.6(4) ?
C6 C1 C2 O3 . . . . 179.4(2) ?
C6 C1 C2 C3 . . . . -0.5(3) ?
O3 C2 C3 C4 . . . . -179.7(2) ?
C1 C2 C3 C4 . . . . 0.1(3) ?
C2 C3 C4 C5 . . . . 0.0(3) ?
C3 C4 C5 C6 . . . . 0.1(3) ?
C4 C5 C6 C1 . . . . -0.4(4) ?
S1 C7 C8 C9 . . . . -176.4(2) ?
S1 C7 C12 C11 . . . . 176.7(2) ?
C8 C7 C12 C11 . . . . 0.3(4) ?
C12 C7 C8 C9 . . . . 0.1(3) ?
C7 C8 C9 C10 . . . . 0.4(4) ?
C8 C9 C10 O4 . . . . 179.8(2) ?
C8 C9 C10 C11 . . . . -1.3(4) ?
O4 C10 C11 C12 . . . . -179.6(2) ?
C9 C10 C11 C12 . . . . 1.6(4) ?
C10 C11 C12 C7 . . . . -1.1(4) ?

loop_
_cod_related_entry_id
_cod_related_entry_database
_cod_related_entry_code
1 ChemSpider 71700
